data_7032734
loop_
_publ_author_name
'Ru, Jing'
'Gao, Feng'
'Yao, Min-Xia'
'Wu, Tao'
'Zuo, Jing-Lin'

_publ_section_title
;
 Crystal structures and magnetic properties of chiral heterobimetallic
 chains based on the dicyanoruthenate building block.
;
_journal_issue 48
_journal_name_full 'Dalton transactions (Cambridge, England : 2003)'
_journal_page_first 18047
_journal_page_last 18055
_journal_paper_doi 10.1039/c4dt02518k
_journal_volume 43
_journal_year 2014
_chemical_absolute_configuration ad
_chemical_formula_sum 'C38 H34 Mn N6 O4 Ru'
_chemical_formula_weight 794.72
_chemical_name_systematic
; 
 ? 
;
_space_group_IT_number 4
_symmetry_cell_setting monoclinic
_symmetry_space_group_name_Hall 'P 2yb'
_symmetry_space_group_name_H-M 'P 1 21 1'
_atom_sites_solution_hydrogens geom
_atom_sites_solution_primary direct
_atom_sites_solution_secondary difmap
_audit_creation_method SHELXL-97
_cell_angle_alpha 90.00
_cell_angle_beta 97.643(2)
_cell_angle_gamma 90.00
_cell_formula_units_Z 2
_cell_length_a 10.8146(15)
_cell_length_b 13.3776(18)
_cell_length_c 12.8080(17)
_cell_measurement_reflns_used 6123
_cell_measurement_temperature 296(2)
_cell_measurement_theta_max 27.05
_cell_measurement_theta_min 2.21
_cell_volume 1836.5(4)
_computing_cell_refinement 'Bruker SMART'
_computing_data_collection 'Bruker SMART'
_computing_data_reduction 'Bruker SAINT'
_computing_molecular_graphics 'Bruker SHELXTL'
_computing_publication_material 'Bruker SHELXTL'
_computing_structure_refinement 'SHELXL-97 (Sheldrick, 2008)'
_computing_structure_solution 'SHELXS-97 (Sheldrick, 2008)'
_diffrn_ambient_temperature 296(2)
_diffrn_measured_fraction_theta_full 0.985
_diffrn_measured_fraction_theta_max 0.985
_diffrn_measurement_device_type 'Bruker APEX-II CCD'
_diffrn_measurement_method '\f and \w scans'
_diffrn_radiation_monochromator graphite
_diffrn_radiation_source 'fine-focus sealed tube'
_diffrn_radiation_type MoK\a
_diffrn_radiation_wavelength 0.71073
_diffrn_reflns_av_R_equivalents 0.0467
_diffrn_reflns_av_sigmaI/netI 0.0645
_diffrn_reflns_limit_h_max 12
_diffrn_reflns_limit_h_min -12
_diffrn_reflns_limit_k_max 9
_diffrn_reflns_limit_k_min -15
_diffrn_reflns_limit_l_max 15
_diffrn_reflns_limit_l_min -15
_diffrn_reflns_number 12671
_diffrn_reflns_theta_full 25.01
_diffrn_reflns_theta_max 25.01
_diffrn_reflns_theta_min 1.60
_exptl_absorpt_coefficient_mu 0.802
_exptl_absorpt_correction_T_max 0.8433
_exptl_absorpt_correction_T_min 0.8066
_exptl_absorpt_correction_type multi-scan
_exptl_absorpt_process_details sadabs
_exptl_crystal_colour dark-green
_exptl_crystal_density_diffrn 1.437
_exptl_crystal_density_method 'not measured'
_exptl_crystal_description block
_exptl_crystal_F_000 810
_exptl_crystal_size_max 0.28
_exptl_crystal_size_mid 0.24
_exptl_crystal_size_min 0.22
_platon_squeeze_details
;
;
_refine_diff_density_max 1.536
_refine_diff_density_min -1.454
_refine_diff_density_rms 0.176
_refine_ls_abs_structure_details 'Flack H D (1983), Acta Cryst. A39, 876-881'
_refine_ls_abs_structure_Flack 0.19(3)
_refine_ls_extinction_method none
_refine_ls_goodness_of_fit_ref 1.065
_refine_ls_hydrogen_treatment constr
_refine_ls_matrix_type full
_refine_ls_number_parameters 404
_refine_ls_number_reflns 4768
_refine_ls_number_restraints 1
_refine_ls_restrained_S_all 1.065
_refine_ls_R_factor_all 0.0817
_refine_ls_R_factor_gt 0.0772
_refine_ls_shift/su_max 0.003
_refine_ls_shift/su_mean 0.000
_refine_ls_structure_factor_coef Fsqd
_refine_ls_weighting_details 'calc w=1/[\s^2^(Fo^2^)+(0.0100P)^2^+25.0000P] where P=(Fo^2^+2Fc^2^)/3'
_refine_ls_weighting_scheme calc
_refine_ls_wR_factor_gt 0.1856
_refine_ls_wR_factor_ref 0.1897
_reflns_number_gt 4411
_reflns_number_total 4768
_reflns_threshold_expression >2sigma(I)
_cod_data_source_file c4dt02518k2.cif
_cod_data_source_block 20140217f
_cod_depositor_comments
;
The following automatic conversions were performed:

'_symmetry_cell_setting' value 'Monoclinic' changed to 'monoclinic'
according to
/usr/data/users/saulius/crontab/automatic-downloads/rss-feeds/RSC/lib/dictionaries/cif_core.dic
dictionary named 'cif_core.dic' version 2.4.2 from 2011-04-26.

Automatic conversion script
Id: cif_fix_values 2827 2014-09-09 07:05:25Z andrius 

 Adding full bibliography for 7032733--7032736.cif.
;
_cod_original_sg_symbol_H-M 'P2(1)   '
_cod_database_code 7032734

loop_
_symmetry_equiv_pos_as_xyz
'x, y, z'
'-x, y+1/2, -z'

loop_
_atom_site_label
_atom_site_type_symbol
_atom_site_fract_x
_atom_site_fract_y
_atom_site_fract_z
_atom_site_U_iso_or_equiv
_atom_site_adp_type
_atom_site_occupancy
_atom_site_symmetry_multiplicity
_atom_site_calc_flag
_atom_site_refinement_flags
Ru1 Ru 0.35927(3) 0.13422(2) 0.93698(2) 0.025 Uani 1 1 d .
Mn1 Mn -0.14062(6) 0.16341(5) 0.93040(5) 0.02726(19) Uani 1 1 d .
N1 N 0.3310(3) -0.0002(3) 0.8751(3) 0.028 Uani 1 1 d .
N2 N 0.3941(3) 0.0578(3) 1.0710(3) 0.027 Uani 1 1 d .
N3 N 0.0757(3) 0.1679(3) 0.9747(3) 0.0348(11) Uani 1 1 d .
N4 N -0.1053(3) 0.1357(4) 0.7846(3) 0.0316(9) Uani 1 1 d .
N5 N -0.1205(4) 0.0166(3) 0.9413(3) 0.0310(11) Uani 1 1 d .
N6 N -0.3560(3) 0.1390(4) 0.8858(3) 0.0392(10) Uani 1 1 d .
O1 O 0.4005(3) 0.2650(3) 1.0159(2) 0.0316(9) Uani 1 1 d .
O2 O 0.3017(3) 0.1969(2) 0.7947(3) 0.0346(10) Uani 1 1 d .
O3 O -0.1674(3) 0.1765(3) 1.0692(3) 0.0343(9) Uani 1 1 d .
O4 O -0.1504(3) 0.3015(3) 0.9054(3) 0.0356(9) Uani 1 1 d .
C7 C 0.3211(5) -0.0261(4) 0.7765(4) 0.0360(14) Uani 1 1 d .
H7 H 0.3200 -0.0939 0.7602 0.043 Uiso 1 1 calc R
C38 C -0.4588(3) 0.1336(5) 0.9017(3) 0.0289(10) Uani 1 1 d .
C1 C 0.2919(4) 0.1450(5) 0.7040(3) 0.0341(12) Uani 1 1 d .
C19 C -0.2616(4) 0.1330(6) 1.2195(4) 0.0460(14) Uani 1 1 d .
H19 H -0.2631 0.2004 1.2368 0.055 Uiso 1 1 calc R
C10 C 0.4029(5) 0.0965(5) 1.1644(4) 0.044 Uani 1 1 d .
H10 H 0.4097 0.0522 1.2209 0.053 Uiso 1 1 calc R
C17 C 0.1762(4) 0.1513(4) 0.9686(3) 0.0305(13) Uani 1 1 d .
C6 C 0.3116(5) 0.0463(4) 0.6894(4) 0.0396(15) Uani 1 1 d .
C37 C -0.1079(4) 0.3524(4) 0.8289(3) 0.0305(13) Uani 1 1 d .
C11 C 0.4033(4) 0.1954(4) 1.1878(4) 0.035 Uani 1 1 d .
C30 C -0.1097(4) 0.0294(4) 0.7602(4) 0.0331(13) Uani 1 1 d .
H30 H -0.1981 0.0113 0.7459 0.040 Uiso 1 1 calc R
C26 C -0.0647(5) -0.1386(4) 0.8425(4) 0.044 Uani 1 1 d .
H26A H -0.0240 -0.1715 0.9054 0.052 Uiso 1 1 calc R
H26B H -0.1513 -0.1596 0.8313 0.052 Uiso 1 1 calc R
C8 C 0.3236(5) -0.0795(4) 0.9578(4) 0.0406(14) Uani 1 1 d .
H8A H 0.3475 -0.1439 0.9320 0.049 Uiso 1 1 calc R
H8B H 0.2390 -0.0845 0.9746 0.049 Uiso 1 1 calc R
C31 C -0.0739(4) 0.2030(4) 0.7195(4) 0.0376(14) Uani 1 1 d .
H31 H -0.0538 0.1809 0.6550 0.045 Uiso 1 1 calc R
C23 C -0.2144(5) 0.0032(4) 1.1028(4) 0.0374(14) Uani 1 1 d .
C16 C 0.3984(4) 0.2770(4) 1.1134(3) 0.030 Uani 1 1 d .
C25 C -0.0572(4) -0.0267(4) 0.8565(4) 0.0327(13) Uani 1 1 d .
H25 H 0.0314 -0.0091 0.8716 0.039 Uiso 1 1 calc R
C33 C -0.0289(6) 0.3715(5) 0.6615(4) 0.0500(18) Uani 1 1 d .
H33 H -0.0041 0.3428 0.6015 0.060 Uiso 1 1 calc R
C14 C 0.4110(5) 0.3956(5) 1.2623(4) 0.0497(17) Uani 1 1 d .
H14 H 0.4121 0.4616 1.2851 0.060 Uiso 1 1 calc R
C28 C -0.0478(7) -0.1171(5) 0.6520(5) 0.0598(19) Uani 1 1 d .
H28A H -0.1314 -0.1409 0.6278 0.072 Uiso 1 1 calc R
H28B H 0.0047 -0.1347 0.5991 0.072 Uiso 1 1 calc R
C18 C -0.2128(4) 0.1059(4) 1.1265(4) 0.0371(14) Uani 1 1 d .
C29 C -0.0511(5) 0.0004(5) 0.6623(4) 0.0478(17) Uani 1 1 d .
H29A H 0.0330 0.0268 0.6676 0.057 Uiso 1 1 calc R
H29B H -0.0994 0.0288 0.6001 0.057 Uiso 1 1 calc R
C32 C -0.0679(4) 0.3087(5) 0.7396(4) 0.0391(14) Uani 1 1 d .
C15 C 0.4048(4) 0.3737(5) 1.1542(4) 0.0407(15) Uani 1 1 d .
H15 H 0.4049 0.4268 1.1074 0.049 Uiso 1 1 calc R
C36 C -0.1101(5) 0.4593(4) 0.8354(5) 0.0441(16) Uani 1 1 d .
H36 H -0.1385 0.4901 0.8928 0.053 Uiso 1 1 calc R
C2 C 0.2627(5) 0.2021(5) 0.6078(4) 0.0487(18) Uani 1 1 d .
H2 H 0.2545 0.2711 0.6127 0.058 Uiso 1 1 calc R
C35 C -0.0703(6) 0.5170(5) 0.7567(5) 0.0514(18) Uani 1 1 d .
H35 H -0.0731 0.5863 0.7613 0.062 Uiso 1 1 calc R
C9 C 0.4107(5) -0.0504(4) 1.0538(4) 0.0350(13) Uani 1 1 d .
H9A H 0.3916 -0.0879 1.1144 0.042 Uiso 1 1 calc R
H9B H 0.4962 -0.0643 1.0435 0.042 Uiso 1 1 calc R
C21 C -0.3106(5) -0.0333(5) 1.2607(5) 0.0499(17) Uani 1 1 d .
H21 H -0.3461 -0.0784 1.3034 0.060 Uiso 1 1 calc R
C3 C 0.2476(5) 0.1613(5) 0.5156(4) 0.0534(19) Uani 1 1 d .
H3 H 0.2206 0.2007 0.4572 0.064 Uiso 1 1 calc R
C24 C -0.1602(4) -0.0354(4) 1.0143(4) 0.0333(13) Uani 1 1 d .
H24 H -0.1533 -0.1044 1.0095 0.040 Uiso 1 1 calc R
C22 C -0.2605(5) -0.0637(4) 1.1713(4) 0.0437(16) Uani 1 1 d .
H22 H -0.2576 -0.1317 1.1568 0.052 Uiso 1 1 calc R
C12 C 0.4102(5) 0.2228(5) 1.3005(5) 0.0552(19) Uani 1 1 d .
H12 H 0.4109 0.1714 1.3495 0.066 Uiso 1 1 calc R
C5 C 0.3023(6) 0.0055(5) 0.5896(4) 0.0523(18) Uani 1 1 d .
H5 H 0.3186 -0.0623 0.5826 0.063 Uiso 1 1 calc R
C4 C 0.2702(6) 0.0612(5) 0.5010(5) 0.0521(19) Uani 1 1 d .
H4 H 0.2638 0.0331 0.4341 0.063 Uiso 1 1 calc R
C13 C 0.4155(5) 0.3166(5) 1.3360(5) 0.0546(19) Uani 1 1 d .
H13 H 0.4219 0.3298 1.4078 0.066 Uiso 1 1 calc R
C20 C -0.3046(5) 0.0690(5) 1.2826(5) 0.0501(18) Uani 1 1 d .
H20 H -0.3321 0.0923 1.3440 0.060 Uiso 1 1 calc R
C27 C -0.0017(5) -0.1675(5) 0.7494(5) 0.053 Uani 1 1 d .
H27A H -0.0113 -0.2389 0.7385 0.063 Uiso 1 1 calc R
H27B H 0.0868 -0.1538 0.7659 0.063 Uiso 1 1 calc R
C34 C -0.0265(6) 0.4729(5) 0.6715(4) 0.0516(18) Uani 1 1 d .
H34 H 0.0045 0.5123 0.6210 0.062 Uiso 1 1 calc R

loop_
_atom_site_aniso_label
_atom_site_aniso_U_11
_atom_site_aniso_U_22
_atom_site_aniso_U_33
_atom_site_aniso_U_23
_atom_site_aniso_U_13
_atom_site_aniso_U_12
Ru1 0.024 0.017 0.033 0.003 0.007 0.000
Mn1 0.0287(3) 0.0181(4) 0.0366(3) -0.0006(3) 0.0103(2) 0.0007(3)
N1 0.023 0.030 0.032 0.009 0.010 0.004
N2 0.035 0.029 0.018 0.008 0.011 -0.005
N3 0.0252(17) 0.021(2) 0.058(2) -0.0070(18) 0.0056(16) 0.0001(16)
N4 0.0250(14) 0.0260(18) 0.0437(17) 0.003(2) 0.0039(13) -0.001(2)
N5 0.040(2) 0.021(2) 0.0303(18) -0.0058(17) -0.0032(16) -0.0063(18)
N6 0.0362(17) 0.030(2) 0.0521(19) 0.010(2) 0.0078(15) 0.001(2)
O1 0.0336(15) 0.0233(17) 0.0399(16) -0.0036(14) 0.0126(13) 0.0087(14)
O2 0.0442(18) 0.0203(18) 0.0386(16) 0.0114(14) 0.0029(14) 0.0041(15)
O3 0.0357(15) 0.0236(16) 0.0477(16) 0.0041(14) 0.0207(13) -0.0071(14)
O4 0.0428(17) 0.0207(17) 0.0457(17) 0.0023(15) 0.0147(14) -0.0031(15)
C7 0.041(2) 0.021(2) 0.045(2) -0.015(2) -0.001(2) -0.003(2)
C38 0.0253(16) 0.025(2) 0.0384(18) 0.005(3) 0.0126(14) 0.002(3)
C1 0.0312(18) 0.041(3) 0.0305(18) 0.008(2) 0.0076(15) 0.002(3)
C19 0.048(2) 0.037(3) 0.052(2) -0.007(3) 0.005(2) 0.016(3)
C10 0.053 0.044 0.040 0.017 0.022 0.011
C17 0.035(2) 0.024(3) 0.0338(19) 0.004(2) 0.0078(16) -0.007(2)
C6 0.036(2) 0.035(3) 0.048(3) -0.003(2) 0.004(2) -0.009(2)
C37 0.030(2) 0.031(3) 0.030(2) 0.011(2) 0.0015(17) -0.005(2)
C11 0.034 0.031 0.040 0.015 0.005 -0.005
C30 0.027(2) 0.028(2) 0.048(2) -0.017(2) 0.0181(17) -0.002(2)
C26 0.050 0.026 0.059 -0.002 0.018 0.006
C8 0.042(2) 0.030(3) 0.052(3) 0.013(2) 0.013(2) -0.015(2)
C31 0.032(2) 0.037(3) 0.047(3) -0.001(2) 0.0176(19) 0.002(2)
C23 0.040(2) 0.031(3) 0.037(2) 0.000(2) -0.009(2) 0.008(2)
C16 0.025 0.032 0.034 -0.007 0.010 -0.003
C25 0.025(2) 0.027(3) 0.045(2) -0.008(2) 0.0019(19) 0.000(2)
C33 0.057(3) 0.050(4) 0.044(3) 0.015(3) 0.008(2) 0.005(3)
C14 0.056(3) 0.048(3) 0.047(3) -0.016(3) 0.014(2) 0.006(3)
C28 0.082(4) 0.034(3) 0.069(3) -0.027(3) 0.029(3) 0.003(3)
C18 0.028(2) 0.032(3) 0.050(3) 0.006(2) -0.0007(19) -0.010(2)
C29 0.050(3) 0.042(3) 0.054(3) -0.003(3) 0.015(2) -0.001(3)
C32 0.032(2) 0.042(3) 0.046(3) 0.006(2) 0.0134(19) 0.012(2)
C15 0.031(2) 0.041(3) 0.051(3) 0.000(3) 0.006(2) 0.003(2)
C36 0.041(3) 0.033(3) 0.057(3) 0.007(3) 0.004(2) -0.004(3)
C2 0.047(3) 0.049(4) 0.049(3) 0.003(3) 0.002(2) 0.008(3)
C35 0.061(3) 0.033(3) 0.058(3) 0.022(3) -0.001(3) 0.000(3)
C9 0.052(3) 0.021(2) 0.033(2) 0.010(2) 0.012(2) 0.010(2)
C21 0.036(2) 0.056(4) 0.060(3) 0.015(3) 0.014(2) -0.004(3)
C3 0.056(3) 0.046(4) 0.054(3) 0.011(3) -0.009(2) 0.004(3)
C24 0.040(2) 0.026(3) 0.034(2) 0.004(2) 0.0057(19) 0.004(2)
C22 0.056(3) 0.031(3) 0.041(3) 0.006(2) -0.003(2) 0.002(3)
C12 0.054(3) 0.053(4) 0.062(3) -0.007(3) 0.017(3) -0.001(3)
C5 0.060(3) 0.045(3) 0.053(3) -0.006(3) 0.011(3) 0.016(3)
C4 0.055(3) 0.054(4) 0.047(3) -0.012(3) 0.005(3) -0.004(3)
C13 0.039(3) 0.068(4) 0.057(3) -0.020(3) 0.005(2) 0.004(3)
C20 0.036(2) 0.057(4) 0.062(3) 0.003(3) 0.024(2) -0.004(3)
C27 0.049 0.032 0.080 -0.008 0.015 0.008
C34 0.058(3) 0.051(4) 0.046(3) 0.018(3) 0.005(2) 0.003(3)

loop_
_atom_type_symbol
_atom_type_description
_atom_type_scat_dispersion_real
_atom_type_scat_dispersion_imag
_atom_type_scat_source
C C 0.0033 0.0016 'International Tables Vol C Tables 4.2.6.8 and 6.1.1.4'
H H 0.0000 0.0000 'International Tables Vol C Tables 4.2.6.8 and 6.1.1.4'
N N 0.0061 0.0033 'International Tables Vol C Tables 4.2.6.8 and 6.1.1.4'
O O 0.0106 0.0060 'International Tables Vol C Tables 4.2.6.8 and 6.1.1.4'
Mn Mn 0.3368 0.7283 'International Tables Vol C Tables 4.2.6.8 and 6.1.1.4'
Ru Ru -1.2594 0.8363 'International Tables Vol C Tables 4.2.6.8 and 6.1.1.4'

loop_
_geom_angle_atom_site_label_1
_geom_angle_atom_site_label_2
_geom_angle_atom_site_label_3
_geom_angle
_geom_angle_site_symmetry_3
N1 Ru1 N2 83.10(15) .
N1 Ru1 O2 90.16(14) .
N2 Ru1 O2 171.09(15) .
N1 Ru1 O1 173.18(14) .
N2 Ru1 O1 90.54(14) .
O2 Ru1 O1 96.42(13) .
N1 Ru1 C17 94.46(17) .
N2 Ru1 C17 87.98(16) .
O2 Ru1 C17 86.73(15) .
O1 Ru1 C17 87.75(16) .
N1 Ru1 C38 90.6(2) 1_655
N2 Ru1 C38 96.27(17) 1_655
O2 Ru1 C38 89.59(16) 1_655
O1 Ru1 C38 87.70(18) 1_655
C17 Ru1 C38 173.8(2) 1_655
O3 Mn1 O4 93.38(15) .
O3 Mn1 N5 93.19(16) .
O4 Mn1 N5 173.12(16) .
O3 Mn1 N4 174.27(18) .
O4 Mn1 N4 92.09(19) .
N5 Mn1 N4 81.29(19) .
O3 Mn1 N3 92.52(14) .
O4 Mn1 N3 92.76(15) .
N5 Mn1 N3 84.89(15) .
N4 Mn1 N3 85.51(14) .
O3 Mn1 N6 88.24(14) .
O4 Mn1 N6 93.66(17) .
N5 Mn1 N6 88.60(18) .
N4 Mn1 N6 93.11(13) .
N3 Mn1 N6 173.47(17) .
C7 N1 C8 119.3(4) .
C7 N1 Ru1 128.5(3) .
C8 N1 Ru1 112.2(3) .
C10 N2 C9 122.2(4) .
C10 N2 Ru1 125.0(4) .
C9 N2 Ru1 112.8(3) .
C17 N3 Mn1 157.9(4) .
C31 N4 C30 122.7(4) .
C31 N4 Mn1 124.8(4) .
C30 N4 Mn1 112.3(3) .
C24 N5 C25 123.8(4) .
C24 N5 Mn1 123.0(4) .
C25 N5 Mn1 113.2(3) .
C38 N6 Mn1 155.6(3) .
C16 O1 Ru1 124.6(3) .
C1 O2 Ru1 122.8(3) .
C18 O3 Mn1 125.5(3) .
C37 O4 Mn1 128.0(3) .
N1 C7 C6 123.3(5) .
N6 C38 Ru1 175.5(5) 1_455
O2 C1 C6 128.8(4) .
O2 C1 C2 116.4(5) .
C6 C1 C2 114.7(5) .
C20 C19 C18 123.9(7) .
N2 C10 C11 126.2(5) .
N3 C17 Ru1 171.4(4) .
C1 C6 C5 121.3(5) .
C1 C6 C7 122.3(5) .
C5 C6 C7 115.5(5) .
O4 C37 C32 124.3(5) .
O4 C37 C36 117.4(4) .
C32 C37 C36 118.2(5) .
C10 C11 C16 126.3(5) .
C10 C11 C12 117.0(5) .
C16 C11 C12 116.6(5) .
N4 C30 C25 108.4(4) .
N4 C30 C29 114.8(4) .
C25 C30 C29 113.4(4) .
C27 C26 C25 109.1(5) .
N1 C8 C9 107.9(4) .
N4 C31 C32 125.1(5) .
C22 C23 C24 118.9(5) .
C22 C23 C18 119.2(5) .
C24 C23 C18 121.7(5) .
O1 C16 C15 118.9(5) .
O1 C16 C11 123.5(5) .
C15 C16 C11 117.3(4) .
C30 C25 N5 104.4(4) .
C30 C25 C26 113.1(4) .
N5 C25 C26 117.0(4) .
C34 C33 C32 121.9(6) .
C15 C14 C13 119.6(6) .
C27 C28 C29 113.6(5) .
O3 C18 C19 119.3(5) .
O3 C18 C23 124.7(5) .
C19 C18 C23 115.9(5) .
C30 C29 C28 109.8(5) .
C37 C32 C33 118.9(5) .
C37 C32 C31 123.0(5) .
C33 C32 C31 117.9(5) .
C16 C15 C14 123.8(5) .
C35 C36 C37 120.3(5) .
C3 C2 C1 122.8(6) .
C34 C35 C36 120.8(6) .
N2 C9 C8 107.6(4) .
C20 C21 C22 116.0(6) .
C2 C3 C4 122.1(6) .
N5 C24 C23 126.1(5) .
C23 C22 C21 122.9(6) .
C13 C12 C11 124.0(6) .
C4 C5 C6 122.2(6) .
C5 C4 C3 116.7(6) .
C12 C13 C14 118.7(6) .
C19 C20 C21 122.0(6) .
C26 C27 C28 115.2(5) .
C35 C34 C33 119.7(6) .

loop_
_geom_bond_atom_site_label_1
_geom_bond_atom_site_label_2
_geom_bond_distance
_geom_bond_site_symmetry_2
Ru1 N1 1.972(4) .
Ru1 N2 1.990(3) .
Ru1 O2 2.028(3) .
Ru1 O1 2.040(3) .
Ru1 C17 2.085(4) .
Ru1 C38 2.077(4) 1_655
Mn1 O3 1.847(3) .
Mn1 O4 1.875(4) .
Mn1 N5 1.978(4) .
Mn1 N4 1.989(4) .
Mn1 N3 2.333(4) .
Mn1 N6 2.346(4) .
N1 C7 1.300(6) .
N1 C8 1.509(7) .
N2 C10 1.296(6) .
N2 C9 1.478(6) .
N3 C17 1.123(6) .
N4 C31 1.302(7) .
N4 C30 1.456(7) .
N5 C24 1.284(6) .
N5 C25 1.477(6) .
N6 C38 1.159(5) .
O1 C16 1.263(5) .
O2 C1 1.345(6) .
O3 C18 1.329(6) .
O4 C37 1.324(6) .
C7 C6 1.471(7) .
C38 Ru1 2.077(4) 1_455
C1 C6 1.354(8) .
C1 C2 1.449(7) .
C19 C20 1.304(9) .
C19 C18 1.413(7) .
C10 C11 1.357(8) .
C6 C5 1.381(8) .
C37 C32 1.403(7) .
C37 C36 1.433(8) .
C11 C16 1.445(7) .
C11 C12 1.482(8) .
C30 C25 1.490(7) .
C30 C29 1.528(8) .
C26 C27 1.500(9) .
C26 C25 1.509(8) .
C8 C9 1.497(7) .
C31 C32 1.438(8) .
C23 C22 1.392(8) .
C23 C24 1.439(7) .
C23 C18 1.406(8) .
C16 C15 1.393(8) .
C33 C34 1.362(9) .
C33 C32 1.414(8) .
C14 C15 1.408(8) .
C14 C13 1.413(9) .
C28 C27 1.446(9) .
C28 C29 1.578(9) .
C36 C35 1.383(8) .
C2 C3 1.292(8) .
C35 C34 1.378(9) .
C21 C20 1.398(9) .
C21 C22 1.391(8) .
C3 C4 1.378(9) .
C12 C13 1.333(10) .
C5 C4 1.364(8) .

loop_
_geom_torsion_atom_site_label_1
_geom_torsion_atom_site_label_2
_geom_torsion_atom_site_label_3
_geom_torsion_atom_site_label_4
_geom_torsion
_geom_torsion_site_symmetry_1
_geom_torsion_site_symmetry_4
N2 Ru1 N1 C7 -166.9(4) . .
O2 Ru1 N1 C7 19.0(4) . .
O1 Ru1 N1 C7 -145.6(11) . .
C17 Ru1 N1 C7 105.7(4) . .
C38 Ru1 N1 C7 -70.6(4) 1_655 .
N2 Ru1 N1 C8 11.8(3) . .
O2 Ru1 N1 C8 -162.4(3) . .
O1 Ru1 N1 C8 33.0(13) . .
C17 Ru1 N1 C8 -75.6(3) . .
C38 Ru1 N1 C8 108.0(3) 1_655 .
N1 Ru1 N2 C10 -167.1(4) . .
O2 Ru1 N2 C10 -126.0(9) . .
O1 Ru1 N2 C10 15.3(4) . .
C17 Ru1 N2 C10 -72.4(4) . .
C38 Ru1 N2 C10 103.1(4) 1_655 .
N1 Ru1 N2 C9 13.4(3) . .
O2 Ru1 N2 C9 54.5(11) . .
O1 Ru1 N2 C9 -164.1(3) . .
C17 Ru1 N2 C9 108.1(3) . .
C38 Ru1 N2 C9 -76.4(3) 1_655 .
O3 Mn1 N3 C17 149.4(10) . .
O4 Mn1 N3 C17 -117.1(10) . .
N5 Mn1 N3 C17 56.4(10) . .
N4 Mn1 N3 C17 -25.2(11) . .
N6 Mn1 N3 C17 52.9(19) . .
O3 Mn1 N4 C31 -149.1(14) . .
O4 Mn1 N4 C31 13.6(4) . .
N5 Mn1 N4 C31 -164.6(4) . .
N3 Mn1 N4 C31 -79.1(4) . .
N6 Mn1 N4 C31 107.3(4) . .
O3 Mn1 N4 C30 26.8(15) . .
O4 Mn1 N4 C30 -170.5(3) . .
N5 Mn1 N4 C30 11.4(3) . .
N3 Mn1 N4 C30 96.9(3) . .
N6 Mn1 N4 C30 -76.7(3) . .
O3 Mn1 N5 C24 19.3(4) . .
O4 Mn1 N5 C24 -178.2(11) . .
N4 Mn1 N5 C24 -162.2(4) . .
N3 Mn1 N5 C24 111.6(4) . .
N6 Mn1 N5 C24 -68.8(4) . .
O3 Mn1 N5 C25 -161.5(3) . .
O4 Mn1 N5 C25 1.0(14) . .
N4 Mn1 N5 C25 16.9(3) . .
N3 Mn1 N5 C25 -69.3(3) . .
N6 Mn1 N5 C25 110.3(3) . .
O3 Mn1 N6 C38 3.3(12) . .
O4 Mn1 N6 C38 -89.9(12) . .
N5 Mn1 N6 C38 96.6(12) . .
N4 Mn1 N6 C38 177.8(12) . .
N3 Mn1 N6 C38 100.1(17) . .
N1 Ru1 O1 C16 -42.4(13) . .
N2 Ru1 O1 C16 -21.3(3) . .
O2 Ru1 O1 C16 153.1(3) . .
C17 Ru1 O1 C16 66.6(3) . .
C38 Ru1 O1 C16 -117.6(4) 1_655 .
N1 Ru1 O2 C1 -15.6(3) . .
N2 Ru1 O2 C1 -56.3(11) . .
O1 Ru1 O2 C1 162.6(3) . .
C17 Ru1 O2 C1 -110.0(4) . .
C38 Ru1 O2 C1 75.0(4) 1_655 .
O4 Mn1 O3 C18 156.2(3) . .
N5 Mn1 O3 C18 -25.9(4) . .
N4 Mn1 O3 C18 -41.1(16) . .
N3 Mn1 O3 C18 -110.9(3) . .
N6 Mn1 O3 C18 62.6(4) . .
O3 Mn1 O4 C37 160.4(4) . .
N5 Mn1 O4 C37 -2.1(14) . .
N4 Mn1 O4 C37 -17.9(4) . .
N3 Mn1 O4 C37 67.7(4) . .
N6 Mn1 O4 C37 -111.1(4) . .
C8 N1 C7 C6 172.2(4) . .
Ru1 N1 C7 C6 -9.2(7) . .
Mn1 N6 C38 Ru1 46(6) . 1_455
Ru1 O2 C1 C6 3.0(7) . .
Ru1 O2 C1 C2 -173.5(3) . .
C9 N2 C10 C11 172.0(5) . .
Ru1 N2 C10 C11 -7.4(7) . .
Mn1 N3 C17 Ru1 70(3) . .
N1 Ru1 C17 N3 -102(3) . .
N2 Ru1 C17 N3 175(3) . .
O2 Ru1 C17 N3 -12(3) . .
O1 Ru1 C17 N3 84(3) . .
C38 Ru1 C17 N3 41(4) 1_655 .
O2 C1 C6 C5 -177.2(5) . .
C2 C1 C6 C5 -0.7(7) . .
O2 C1 C6 C7 14.1(8) . .
C2 C1 C6 C7 -169.4(5) . .
N1 C7 C6 C1 -11.1(8) . .
N1 C7 C6 C5 179.6(5) . .
Mn1 O4 C37 C32 12.9(6) . .
Mn1 O4 C37 C36 -170.9(3) . .
N2 C10 C11 C16 -2.4(9) . .
N2 C10 C11 C12 178.1(5) . .
C31 N4 C30 C25 139.2(4) . .
Mn1 N4 C30 C25 -36.8(4) . .
C31 N4 C30 C29 11.3(6) . .
Mn1 N4 C30 C29 -164.7(3) . .
C7 N1 C8 C9 144.8(4) . .
Ru1 N1 C8 C9 -34.0(5) . .
C30 N4 C31 C32 -179.9(4) . .
Mn1 N4 C31 C32 -4.4(6) . .
Ru1 O1 C16 C15 -167.7(3) . .
Ru1 O1 C16 C11 19.2(6) . .
C10 C11 C16 O1 -4.3(8) . .
C12 C11 C16 O1 175.2(4) . .
C10 C11 C16 C15 -177.5(5) . .
C12 C11 C16 C15 2.1(6) . .
N4 C30 C25 N5 48.0(5) . .
C29 C30 C25 N5 176.8(4) . .
N4 C30 C25 C26 176.3(4) . .
C29 C30 C25 C26 -55.0(6) . .
C24 N5 C25 C30 139.2(4) . .
Mn1 N5 C25 C30 -40.0(4) . .
C24 N5 C25 C26 13.4(6) . .
Mn1 N5 C25 C26 -165.8(3) . .
C27 C26 C25 C30 55.4(6) . .
C27 C26 C25 N5 176.7(4) . .
Mn1 O3 C18 C19 -162.1(3) . .
Mn1 O3 C18 C23 19.1(6) . .
C20 C19 C18 O3 -177.9(4) . .
C20 C19 C18 C23 1.1(7) . .
C22 C23 C18 O3 177.7(4) . .
C24 C23 C18 O3 3.0(7) . .
C22 C23 C18 C19 -1.2(7) . .
C24 C23 C18 C19 -175.8(4) . .
N4 C30 C29 C28 173.5(4) . .
C25 C30 C29 C28 48.1(6) . .
C27 C28 C29 C30 -46.7(7) . .
O4 C37 C32 C33 177.6(4) . .
C36 C37 C32 C33 1.5(7) . .
O4 C37 C32 C31 2.7(7) . .
C36 C37 C32 C31 -173.4(4) . .
C34 C33 C32 C37 1.5(8) . .
C34 C33 C32 C31 176.6(5) . .
N4 C31 C32 C37 -6.7(7) . .
N4 C31 C32 C33 178.4(5) . .
O1 C16 C15 C14 -175.9(5) . .
C11 C16 C15 C14 -2.4(7) . .
C13 C14 C15 C16 2.2(8) . .
O4 C37 C36 C35 -178.2(5) . .
C32 C37 C36 C35 -1.8(7) . .
O2 C1 C2 C3 -178.2(5) . .
C6 C1 C2 C3 4.8(8) . .
C37 C36 C35 C34 -0.8(8) . .
C10 N2 C9 C8 145.2(5) . .
Ru1 N2 C9 C8 -35.3(5) . .
N1 C8 C9 N2 43.5(5) . .
C1 C2 C3 C4 -6.5(9) . .
C25 N5 C24 C23 175.3(4) . .
Mn1 N5 C24 C23 -5.6(7) . .
C22 C23 C24 N5 175.8(5) . .
C18 C23 C24 N5 -9.5(7) . .
C24 C23 C22 C21 177.8(5) . .
C18 C23 C22 C21 3.0(8) . .
C20 C21 C22 C23 -4.3(8) . .
C10 C11 C12 C13 177.7(6) . .
C16 C11 C12 C13 -1.9(8) . .
C1 C6 C5 C4 -1.6(9) . .
C7 C6 C5 C4 167.7(5) . .
C6 C5 C4 C3 0.3(9) . .
C2 C3 C4 C5 3.8(9) . .
C11 C12 C13 C14 1.7(9) . .
C15 C14 C13 C12 -1.8(8) . .
C18 C19 C20 C21 -2.6(8) . .
C22 C21 C20 C19 4.1(8) . .
C25 C26 C27 C28 -54.9(6) . .
C29 C28 C27 C26 52.0(8) . .
C36 C35 C34 C33 3.7(9) . .
C32 C33 C34 C35 -4.1(9) . .

loop_
_platon_squeeze_void_nr
_platon_squeeze_void_average_x
_platon_squeeze_void_average_y
_platon_squeeze_void_average_z
_platon_squeeze_void_volume
_platon_squeeze_void_count_electrons
_platon_squeeze_void_content
1 0.500 0.663 0.500 356 149 ' '
